data_4084922
loop_
_publ_author_name
'Hlina, Johann'
'Arp, Henning'
'Walewska, Ma\/lgorzata'
'Fl\"orke, Ulrich'
'Zangger, Klaus'
'Marschner, Christoph'
'Baumgartner, Judith'

_publ_section_title
;
 Coordination Chemistry of Cyclic Disilylated Germylenes and Stannylenes
 with Group 11 Metals.
;
_journal_issue 24
_journal_name_full Organometallics
_journal_page_first 7069
_journal_page_last 7077
_journal_paper_doi 10.1021/om500668r
_journal_volume 33
_journal_year 2014
_chemical_formula_sum 'C23 H63 Ag Ge N P Si8'
_chemical_formula_weight 789.89
_chemical_name_systematic
;
 ?
;
_space_group_IT_number 14
_symmetry_cell_setting monoclinic
_symmetry_space_group_name_Hall '-P 2yn'
_symmetry_space_group_name_H-M 'P 1 21/n 1'
_atom_sites_solution_hydrogens constr
_atom_sites_solution_primary direct
_atom_sites_solution_secondary difmap
_audit_creation_method SHELXL-97
_cell_angle_alpha 90.00
_cell_angle_beta 97.03(3)
_cell_angle_gamma 90.00
_cell_formula_units_Z 4
_cell_length_a 12.630(3)
_cell_length_b 13.505(3)
_cell_length_c 27.281(6)
_cell_measurement_reflns_used 8523
_cell_measurement_temperature 100(2)
_cell_measurement_theta_max 52.41.
_cell_measurement_theta_min 4.414
_cell_volume 4618.3(18)
_computing_cell_refinement 'Bruker XSCANS'
_computing_data_collection 'Bruker XSCANS'
_computing_data_reduction 'Bruker SHELXTL'
_computing_molecular_graphics 'Bruker SHELXTL'
_computing_publication_material 'Bruker SHELXTL'
_computing_structure_refinement 'SHELXL-97 (Sheldrick, 1997)'
_computing_structure_solution 'SHELXS-97 (Sheldrick, 1990)'
_diffrn_ambient_temperature 100(2)
_diffrn_measured_fraction_theta_full 0.999
_diffrn_measured_fraction_theta_max 0.999
_diffrn_measurement_device_type 'SMART APEX'
_diffrn_measurement_method '\w scans'
_diffrn_radiation_monochromator graphite
_diffrn_radiation_source 'fine-focus sealed tube'
_diffrn_radiation_type MoK\a
_diffrn_radiation_wavelength 0.71073
_diffrn_reflns_av_R_equivalents 0.0469
_diffrn_reflns_av_sigmaI/netI 0.0455
_diffrn_reflns_limit_h_max 15
_diffrn_reflns_limit_h_min -15
_diffrn_reflns_limit_k_max 16
_diffrn_reflns_limit_k_min -16
_diffrn_reflns_limit_l_max 34
_diffrn_reflns_limit_l_min -33
_diffrn_reflns_number 36138
_diffrn_reflns_theta_full 26.37
_diffrn_reflns_theta_max 26.37
_diffrn_reflns_theta_min 1.50
_exptl_absorpt_coefficient_mu 1.330
_exptl_absorpt_correction_T_max 0.6533
_exptl_absorpt_correction_T_min 0.5561
_exptl_absorpt_correction_type multi-scan
_exptl_absorpt_process_details SADABS
_exptl_crystal_colour colorless
_exptl_crystal_density_diffrn 1.136
_exptl_crystal_density_method 'not measured'
_exptl_crystal_description blocks
_exptl_crystal_F_000 1656
_exptl_crystal_size_max 0.50
_exptl_crystal_size_mid 0.35
_exptl_crystal_size_min 0.35
_platon_squeeze_details
;
;
_refine_diff_density_max 1.581
_refine_diff_density_min -1.208
_refine_diff_density_rms 0.100
_refine_ls_extinction_method none
_refine_ls_goodness_of_fit_ref 1.052
_refine_ls_hydrogen_treatment mixed
_refine_ls_matrix_type full
_refine_ls_number_parameters 348
_refine_ls_number_reflns 9419
_refine_ls_number_restraints 8
_refine_ls_restrained_S_all 1.055
_refine_ls_R_factor_all 0.0849
_refine_ls_R_factor_gt 0.0635
_refine_ls_shift/su_max 0.004
_refine_ls_shift/su_mean 0.000
_refine_ls_structure_factor_coef Fsqd
_refine_ls_weighting_details 'calc w=1/[\s^2^(Fo^2^)+(0.0820P)^2^+8.3724P] where P=(Fo^2^+2Fc^2^)/3'
_refine_ls_weighting_scheme calc
_refine_ls_wR_factor_gt 0.1586
_refine_ls_wR_factor_ref 0.1711
_reflns_number_gt 6948
_reflns_number_total 9419
_reflns_threshold_expression >2sigma(I)
_cod_data_source_file om500668r_si_002.cif
_cod_data_source_block 7_895j
_cod_depositor_comments
;
The following automatic conversions were performed:

'_symmetry_cell_setting' value 'Monoclinic' changed to 'monoclinic'
according to
/home/saulius/struct/COD-crude-data--automatic-downloads/rss-feeds/ACS/lib/dictionaries/cif_core.dic
dictionary named 'cif_core.dic' version 2.4.2 from 2011-04-26.

Automatic conversion script
Id: cif_fix_values 2935 2014-11-11 08:27:57Z andrius 

 Adding full bibliography for 4084918--4084926.cif.
;
_cod_original_cell_volume 4618.6(16)
_cod_original_sg_symbol_H-M P2(1)/n
_cod_database_code 4084922

loop_
_symmetry_equiv_pos_as_xyz
'x, y, z'
'-x+1/2, y+1/2, -z+1/2'
'-x, -y, -z'
'x-1/2, -y-1/2, z-1/2'

loop_
_atom_site_label
_atom_site_type_symbol
_atom_site_fract_x
_atom_site_fract_y
_atom_site_fract_z
_atom_site_U_iso_or_equiv
_atom_site_adp_type
_atom_site_occupancy
_atom_site_symmetry_multiplicity
_atom_site_calc_flag
_atom_site_refinement_flags
_atom_site_disorder_assembly
_atom_site_disorder_group
Ag1 Ag 0.47608(4) 0.65012(3) 0.077603(15) 0.05875(17) Uani 1 1 d . . .
Ge1 Ge 0.44202(4) 0.47560(4) 0.099909(17) 0.03875(16) Uani 1 1 d . . .
C23 C 0.4638(5) 0.3910(4) 0.04244(19) 0.0484(13) Uani 1 1 d . . .
Si1 Si 0.26647(11) 0.42124(12) 0.11567(5) 0.0433(4) Uani 1 1 d . . .
Si2 Si 0.28669(11) 0.34709(14) 0.19412(5) 0.0508(4) Uani 1 1 d . . .
Si3 Si 0.46371(11) 0.28832(13) 0.20711(5) 0.0482(4) Uani 1 1 d . . .
Si4 Si 0.56351(10) 0.39644(11) 0.16392(5) 0.0400(3) Uani 1 1 d . . .
Si5 Si 0.15895(12) 0.56323(15) 0.11491(6) 0.0556(4) Uani 1 1 d . . .
Si6 Si 0.18798(15) 0.31069(15) 0.05593(6) 0.0629(5) Uani 1 1 d . . .
Si7 Si 0.63124(12) 0.52753(14) 0.21462(7) 0.0587(4) Uani 1 1 d . . .
Si8 Si 0.70467(16) 0.32464(19) 0.12890(7) 0.0802(7) Uani 1 1 d . . .
C1 C 0.2643(4) 0.4382(6) 0.2441(2) 0.0665(19) Uani 1 1 d . . .
H1A H 0.1904 0.4618 0.2389 0.100 Uiso 1 1 calc R . .
H1B H 0.3130 0.4945 0.2430 0.100 Uiso 1 1 calc R . .
H1C H 0.2779 0.4058 0.2764 0.100 Uiso 1 1 calc R . .
C2 C 0.1871(5) 0.2442(6) 0.1990(2) 0.074(2) Uani 1 1 d . . .
H2A H 0.1926 0.2209 0.2332 0.111 Uiso 1 1 calc R . .
H2B H 0.2022 0.1894 0.1774 0.111 Uiso 1 1 calc R . .
H2C H 0.1148 0.2691 0.1889 0.111 Uiso 1 1 calc R . .
C3 C 0.5129(4) 0.2854(6) 0.2755(2) 0.069(2) Uani 1 1 d . . .
H3A H 0.4710 0.2372 0.2919 0.104 Uiso 1 1 calc R . .
H3B H 0.5049 0.3512 0.2897 0.104 Uiso 1 1 calc R . .
H3C H 0.5883 0.2661 0.2803 0.104 Uiso 1 1 calc R . .
C4 C 0.4643(6) 0.1569(5) 0.1836(3) 0.086(2) Uani 1 1 d . . .
H4A H 0.5329 0.1258 0.1953 0.129 Uiso 1 1 calc R . .
H4B H 0.4540 0.1571 0.1474 0.129 Uiso 1 1 calc R . .
H4C H 0.4065 0.1196 0.1959 0.129 Uiso 1 1 calc R . .
C5 C 0.2283(5) 0.6602(5) 0.1547(2) 0.0643(17) Uani 1 1 d . . .
H5A H 0.2962 0.6765 0.1427 0.097 Uiso 1 1 calc R . .
H5B H 0.2418 0.6359 0.1887 0.097 Uiso 1 1 calc R . .
H5C H 0.1835 0.7196 0.1537 0.097 Uiso 1 1 calc R . .
C6 C 0.1323(7) 0.6108(7) 0.0503(2) 0.088(3) Uani 1 1 d . . .
H6A H 0.0942 0.6741 0.0502 0.132 Uiso 1 1 calc R . .
H6B H 0.0886 0.5628 0.0299 0.132 Uiso 1 1 calc R . .
H6C H 0.2000 0.6206 0.0369 0.132 Uiso 1 1 calc R . .
C7 C 0.0271(5) 0.5371(7) 0.1379(3) 0.089(2) Uani 1 1 d . . .
H7A H 0.0388 0.5225 0.1734 0.133 Uiso 1 1 calc R . .
H7B H -0.0068 0.4801 0.1202 0.133 Uiso 1 1 calc R . .
H7C H -0.0193 0.5952 0.1322 0.133 Uiso 1 1 calc R . .
C8 C 0.0458(5) 0.2887(7) 0.0670(3) 0.087(2) Uani 1 1 d . . .
H8A H 0.0067 0.3515 0.0642 0.130 Uiso 1 1 calc R . .
H8B H 0.0445 0.2612 0.1002 0.130 Uiso 1 1 calc R . .
H8C H 0.0123 0.2419 0.0424 0.130 Uiso 1 1 calc R . .
C9 C 0.1869(7) 0.3609(6) -0.0081(2) 0.086(2) Uani 1 1 d . . .
H9A H 0.2605 0.3696 -0.0153 0.129 Uiso 1 1 calc R . .
H9B H 0.1501 0.4249 -0.0106 0.129 Uiso 1 1 calc R . .
H9C H 0.1497 0.3145 -0.0318 0.129 Uiso 1 1 calc R . .
C10 C 0.2624(6) 0.1891(5) 0.0601(3) 0.079(2) Uani 1 1 d . . .
H10A H 0.2264 0.1423 0.0361 0.118 Uiso 1 1 calc R . .
H10B H 0.2640 0.1620 0.0935 0.118 Uiso 1 1 calc R . .
H10C H 0.3356 0.2000 0.0528 0.118 Uiso 1 1 calc R . .
C11 C 0.5179(5) 0.5978(5) 0.2369(2) 0.0644(17) Uani 1 1 d . . .
H11A H 0.4865 0.5581 0.2615 0.097 Uiso 1 1 calc R . .
H11B H 0.4634 0.6115 0.2090 0.097 Uiso 1 1 calc R . .
H11C H 0.5445 0.6604 0.2519 0.097 Uiso 1 1 calc R . .
C12 C 0.7084(6) 0.6150(6) 0.1787(4) 0.100(3) Uani 1 1 d . . .
H12A H 0.7275 0.6742 0.1985 0.149 Uiso 1 1 calc R . .
H12B H 0.6643 0.6340 0.1480 0.149 Uiso 1 1 calc R . .
H12C H 0.7734 0.5822 0.1707 0.149 Uiso 1 1 calc R . .
C13 C 0.7221(6) 0.4850(7) 0.2699(3) 0.097(3) Uani 1 1 d . . .
H13A H 0.7358 0.5401 0.2932 0.145 Uiso 1 1 calc R . .
H13B H 0.7897 0.4624 0.2595 0.145 Uiso 1 1 calc R . .
H13C H 0.6885 0.4304 0.2858 0.145 Uiso 1 1 calc R . .
C14 C 0.7476(5) 0.4082(8) 0.0804(3) 0.102(3) Uani 1 1 d . . .
H14A H 0.8086 0.3788 0.0667 0.153 Uiso 1 1 calc R . .
H14B H 0.7682 0.4727 0.0950 0.153 Uiso 1 1 calc R . .
H14C H 0.6884 0.4170 0.0539 0.153 Uiso 1 1 calc R . .
C15 C 0.8226(6) 0.3067(8) 0.1769(3) 0.113(4) Uani 1 1 d . . .
H15A H 0.8035 0.2612 0.2024 0.169 Uiso 1 1 calc R . .
H15B H 0.8439 0.3706 0.1920 0.169 Uiso 1 1 calc R . .
H15C H 0.8820 0.2788 0.1615 0.169 Uiso 1 1 calc R . .
C16 C 0.6658(10) 0.2011(7) 0.1007(3) 0.137(5) Uani 1 1 d . . .
H16A H 0.6021 0.2087 0.0766 0.205 Uiso 1 1 calc R . .
H16B H 0.6505 0.1550 0.1267 0.205 Uiso 1 1 calc R . .
H16C H 0.7246 0.1751 0.0841 0.205 Uiso 1 1 calc R . .
C18 C 0.4721(12) 0.8618(8) 0.1870(5) 0.157(4) Uani 1 1 d . . .
H18A H 0.4281 0.8918 0.2102 0.236 Uiso 0.415(9) 1 calc PR A 1
H18B H 0.5437 0.8907 0.1919 0.236 Uiso 0.415(9) 1 calc PR A 1
H18C H 0.4768 0.7902 0.1927 0.236 Uiso 0.415(9) 1 calc PR A 1
H18D H 0.5003 0.8870 0.2188 0.236 Uiso 0.585(9) 1 d PR A 2
H18E H 0.4083 0.8974 0.1750 0.236 Uiso 0.585(9) 1 d PR A 2
H18F H 0.4557 0.7927 0.1897 0.236 Uiso 0.585(9) 1 d PR A 2
C19 C 0.6244(12) 0.8707(9) 0.0707(7) 0.247(13) Uani 1 1 d D . .
H19A H 0.6864 0.8340 0.0875 0.297 Uiso 0.415(9) 1 calc PR A 1
H19B H 0.6231 0.8630 0.0346 0.297 Uiso 0.415(9) 1 calc PR A 1
H19C H 0.6143 0.8670 0.0342 0.297 Uiso 0.585(9) 1 d PR A 2
H19D H 0.6280 0.9421 0.0790 0.297 Uiso 0.585(9) 1 d PR A 2
N1 N 0.4789(4) 0.3464(4) 0.00826(18) 0.0621(14) Uani 1 1 d . . .
C21 C 0.4203(10) 0.8878(8) 0.0375(4) 0.157(4) Uani 1 1 d D . .
H21A H 0.4336 0.9598 0.0414 0.189 Uiso 0.415(9) 1 calc PR A 1
H21B H 0.4523 0.8673 0.0077 0.189 Uiso 0.415(9) 1 calc PR A 1
H21C H 0.4436 0.9305 0.0108 0.189 Uiso 0.585(9) 1 d PR A 2
H21D H 0.3629 0.8342 0.0117 0.189 Uiso 0.585(9) 1 d PR A 2
P1 P 0.5002(4) 0.82675(18) 0.09093(9) 0.1392(15) Uani 1 1 d D A .
C17 C 0.4256(14) 0.8799(13) 0.1384(5) 0.081(6) Uani 0.415(9) 1 d PD A 1
H17A H 0.4197 0.9523 0.1333 0.098 Uiso 0.415(9) 1 calc PR A 1
H17B H 0.3524 0.8522 0.1342 0.098 Uiso 0.415(9) 1 calc PR A 1
C20 C 0.6292(11) 0.9723(10) 0.0843(11) 0.157(4) Uani 0.415(9) 1 d PD A 1
H20A H 0.5669 1.0070 0.0675 0.236 Uiso 0.415(9) 1 calc PR A 1
H20B H 0.6945 1.0019 0.0747 0.236 Uiso 0.415(9) 1 calc PR A 1
H20C H 0.6296 0.9782 0.1202 0.236 Uiso 0.415(9) 1 calc PR A 1
C22 C 0.3100(11) 0.8764(9) 0.0262(6) 0.089(7) Uani 0.415(9) 1 d PRD A 1
H22A H 0.2766 0.9037 0.0538 0.133 Uiso 0.415(9) 1 d PR A 1
H22B H 0.2922 0.8060 0.0222 0.133 Uiso 0.415(9) 1 d PR A 1
H22C H 0.2837 0.9120 -0.0043 0.133 Uiso 0.415(9) 1 d PR A 1
C72 C 0.5482(9) 0.8741(9) 0.1548(3) 0.069(4) Uani 0.585(9) 1 d PD A 2
H72A H 0.6140 0.8383 0.1680 0.083 Uiso 0.585(9) 1 calc PR A 2
H72B H 0.5660 0.9453 0.1529 0.083 Uiso 0.585(9) 1 calc PR A 2
C71 C 0.7288(16) 0.833(2) 0.0853(9) 0.33(4) Uani 0.585(9) 1 d PD A 2
H71A H 0.7500 0.7904 0.0590 0.488 Uiso 0.585(9) 1 calc PR A 2
H71B H 0.7289 0.7941 0.1157 0.488 Uiso 0.585(9) 1 calc PR A 2
H71C H 0.7792 0.8880 0.0912 0.488 Uiso 0.585(9) 1 calc PR A 2
C70 C 0.388(2) 0.927(3) 0.0803(6) 0.28(2) Uani 0.585(9) 1 d PD A 2
H70A H 0.4203 0.8892 0.1089 0.424 Uiso 0.585(9) 1 calc PR A 2
H70B H 0.3102 0.9238 0.0784 0.424 Uiso 0.585(9) 1 calc PR A 2
H70C H 0.4110 0.9964 0.0838 0.424 Uiso 0.585(9) 1 calc PR A 2

loop_
_atom_site_aniso_label
_atom_site_aniso_U_11
_atom_site_aniso_U_22
_atom_site_aniso_U_33
_atom_site_aniso_U_23
_atom_site_aniso_U_13
_atom_site_aniso_U_12
Ag1 0.0909(4) 0.0526(3) 0.0370(2) 0.00183(19) 0.0254(2) 0.0089(2)
Ge1 0.0386(3) 0.0541(3) 0.0250(2) 0.0029(2) 0.0098(2) 0.0045(2)
C23 0.064(3) 0.049(3) 0.035(3) 0.003(2) 0.016(2) 0.003(3)
Si1 0.0354(7) 0.0668(10) 0.0263(6) 0.0033(6) -0.0025(5) -0.0020(7)
Si2 0.0312(7) 0.0837(12) 0.0366(8) 0.0157(7) 0.0001(6) -0.0099(7)
Si3 0.0390(8) 0.0648(10) 0.0403(8) 0.0167(7) 0.0029(6) -0.0013(7)
Si4 0.0313(7) 0.0557(9) 0.0341(7) 0.0056(6) 0.0093(5) 0.0058(6)
Si5 0.0368(8) 0.0894(13) 0.0392(8) -0.0026(8) -0.0005(6) 0.0132(8)
Si6 0.0612(10) 0.0759(12) 0.0458(9) -0.0046(8) -0.0162(8) -0.0040(9)
Si7 0.0289(7) 0.0683(11) 0.0754(11) -0.0057(9) -0.0079(7) -0.0027(7)
Si8 0.0708(12) 0.1234(18) 0.0528(10) 0.0323(11) 0.0335(9) 0.0583(12)
C1 0.034(3) 0.132(6) 0.035(3) 0.014(3) 0.008(2) 0.004(3)
C2 0.048(3) 0.108(6) 0.062(4) 0.035(4) -0.010(3) -0.023(4)
C3 0.040(3) 0.121(6) 0.045(3) 0.034(4) 0.000(3) 0.004(3)
C4 0.078(5) 0.067(5) 0.111(6) 0.005(4) 0.000(4) 0.005(4)
C5 0.053(4) 0.087(5) 0.053(4) -0.008(3) 0.007(3) 0.014(3)
C6 0.096(5) 0.112(6) 0.050(4) -0.003(4) -0.014(4) 0.051(5)
C7 0.037(3) 0.137(7) 0.092(5) -0.015(5) 0.004(3) 0.009(4)
C8 0.059(4) 0.116(7) 0.078(5) -0.014(5) -0.019(4) -0.016(4)
C9 0.108(6) 0.098(6) 0.044(4) -0.006(4) -0.024(4) 0.016(5)
C10 0.098(5) 0.071(4) 0.062(4) -0.009(4) -0.011(4) -0.010(4)
C11 0.053(4) 0.071(4) 0.067(4) -0.016(3) -0.001(3) 0.000(3)
C12 0.065(5) 0.084(6) 0.151(8) -0.004(6) 0.019(5) -0.032(4)
C13 0.064(5) 0.118(7) 0.095(6) -0.024(5) -0.045(4) 0.013(4)
C14 0.046(4) 0.204(10) 0.062(4) 0.054(5) 0.033(3) 0.039(5)
C15 0.073(5) 0.199(10) 0.072(5) 0.053(6) 0.029(4) 0.084(6)
C16 0.230(12) 0.115(7) 0.077(6) 0.005(5) 0.068(7) 0.104(8)
C18 0.256(12) 0.085(5) 0.137(7) -0.005(5) 0.051(8) -0.014(6)
C19 0.44(4) 0.120(12) 0.203(17) -0.076(11) 0.13(2) -0.145(19)
N1 0.083(4) 0.066(3) 0.042(3) 0.004(2) 0.027(3) 0.005(3)
C21 0.256(12) 0.085(5) 0.137(7) -0.005(5) 0.051(8) -0.014(6)
P1 0.307(5) 0.0575(13) 0.0640(13) 0.0042(10) 0.068(2) -0.0001(19)
C17 0.120(16) 0.062(10) 0.058(10) 0.003(8) -0.009(10) -0.001(10)
C20 0.256(12) 0.085(5) 0.137(7) -0.005(5) 0.051(8) -0.014(6)
C22 0.138(18) 0.075(12) 0.054(9) 0.014(8) 0.018(10) 0.076(12)
C72 0.073(8) 0.069(7) 0.071(8) -0.021(6) 0.032(6) -0.016(6)
C71 0.44(6) 0.26(4) 0.36(6) -0.21(4) 0.36(6) -0.21(4)
C70 0.30(4) 0.45(6) 0.071(13) -0.09(2) -0.088(18) 0.16(4)

loop_
_atom_type_symbol
_atom_type_description
_atom_type_scat_dispersion_real
_atom_type_scat_dispersion_imag
_atom_type_scat_source
C C 0.0033 0.0016 'International Tables Vol C Tables 4.2.6.8 and 6.1.1.4'
H H 0.0000 0.0000 'International Tables Vol C Tables 4.2.6.8 and 6.1.1.4'
N N 0.0061 0.0033 'International Tables Vol C Tables 4.2.6.8 and 6.1.1.4'
Si Si 0.0817 0.0704 'International Tables Vol C Tables 4.2.6.8 and 6.1.1.4'
P P 0.1023 0.0942 'International Tables Vol C Tables 4.2.6.8 and 6.1.1.4'
Ge Ge 0.1547 1.8001 'International Tables Vol C Tables 4.2.6.8 and 6.1.1.4'
Ag Ag -0.8971 1.1015 'International Tables Vol C Tables 4.2.6.8 and 6.1.1.4'

loop_
_geom_angle_atom_site_label_1
_geom_angle_atom_site_label_2
_geom_angle_atom_site_label_3
_geom_angle
_geom_angle_site_symmetry_1
_geom_angle_site_symmetry_3
P1 Ag1 N1 94.81(13) . 3_665
P1 Ag1 Ge1 156.65(6) . .
N1 Ag1 Ge1 108.43(12) 3_665 .
C23 Ge1 Si1 100.61(17) . .
C23 Ge1 Si4 100.26(17) . .
Si1 Ge1 Si4 104.51(5) . .
C23 Ge1 Ag1 107.89(16) . .
Si1 Ge1 Ag1 121.36(5) . .
Si4 Ge1 Ag1 118.74(4) . .
N1 C23 Ge1 176.4(5) . .
Si6 Si1 Si2 110.63(9) . .
Si6 Si1 Si5 108.64(8) . .
Si2 Si1 Si5 110.77(8) . .
Si6 Si1 Ge1 112.87(8) . .
Si2 Si1 Ge1 106.92(7) . .
Si5 Si1 Ge1 106.96(8) . .
C1 Si2 C2 105.6(3) . .
C1 Si2 Si1 111.8(2) . .
C2 Si2 Si1 112.3(2) . .
C1 Si2 Si3 109.56(19) . .
C2 Si2 Si3 111.7(2) . .
Si1 Si2 Si3 106.02(8) . .
C4 Si3 C3 107.5(4) . .
C4 Si3 Si4 113.0(3) . .
C3 Si3 Si4 112.2(2) . .
C4 Si3 Si2 108.0(3) . .
C3 Si3 Si2 110.2(2) . .
Si4 Si3 Si2 105.88(8) . .
Si8 Si4 Si3 115.62(10) . .
Si8 Si4 Si7 108.27(10) . .
Si3 Si4 Si7 110.77(8) . .
Si8 Si4 Ge1 109.62(7) . .
Si3 Si4 Ge1 107.76(6) . .
Si7 Si4 Ge1 104.18(8) . .
C5 Si5 C6 109.1(4) . .
C5 Si5 C7 108.1(3) . .
C6 Si5 C7 108.3(4) . .
C5 Si5 Si1 109.9(2) . .
C6 Si5 Si1 109.1(2) . .
C7 Si5 Si1 112.2(3) . .
C9 Si6 C8 108.0(4) . .
C9 Si6 C10 108.5(4) . .
C8 Si6 C10 109.3(4) . .
C9 Si6 Si1 111.9(3) . .
C8 Si6 Si1 108.7(3) . .
C10 Si6 Si1 110.3(2) . .
C13 Si7 C11 108.1(4) . .
C13 Si7 C12 107.9(4) . .
C11 Si7 C12 108.4(4) . .
C13 Si7 Si4 112.8(3) . .
C11 Si7 Si4 109.6(2) . .
C12 Si7 Si4 110.0(3) . .
C14 Si8 C15 107.4(4) . .
C14 Si8 C16 109.3(4) . .
C15 Si8 C16 108.5(5) . .
C14 Si8 Si4 109.9(3) . .
C15 Si8 Si4 110.4(3) . .
C16 Si8 Si4 111.3(3) . .
C72 C18 C17 68.0(10) . .
C20 C19 C71 105.4(18) . .
C20 C19 P1 104.2(12) . .
C71 C19 P1 126.8(16) . .
C23 N1 Ag1 147.1(5) . 3_665
C70 C21 C22 80.9(15) . .
C70 C21 P1 72.4(12) . .
C22 C21 P1 123.7(10) . .
C19 P1 C17 128.3(8) . .
C19 P1 C21 91.3(8) . .
C17 P1 C21 95.9(7) . .
C19 P1 C72 88.7(7) . .
C17 P1 C72 49.5(7) . .
C21 P1 C72 131.0(6) . .
C19 P1 Ag1 111.8(4) . .
C17 P1 Ag1 115.0(6) . .
C21 P1 Ag1 105.8(4) . .
C72 P1 Ag1 119.5(4) . .
C18 C17 P1 113.9(11) . .
C18 C72 P1 112.0(8) . .

loop_
_geom_bond_atom_site_label_1
_geom_bond_atom_site_label_2
_geom_bond_distance
_geom_bond_site_symmetry_2
Ag1 P1 2.427(3) .
Ag1 N1 2.477(5) 3_665
Ag1 Ge1 2.4850(8) .
Ge1 C23 1.986(5) .
Ge1 Si1 2.4235(16) .
Ge1 Si4 2.4271(16) .
C23 N1 1.146(7) .
Si1 Si6 2.339(2) .
Si1 Si2 2.348(2) .
Si1 Si5 2.348(2) .
Si2 C1 1.884(7) .
Si2 C2 1.889(6) .
Si2 Si3 2.358(2) .
Si3 C4 1.887(8) .
Si3 C3 1.894(6) .
Si3 Si4 2.340(2) .
Si4 Si8 2.334(2) .
Si4 Si7 2.343(2) .
Si5 C5 1.851(7) .
Si5 C6 1.868(7) .
Si5 C7 1.884(7) .
Si6 C9 1.872(7) .
Si6 C8 1.880(8) .
Si6 C10 1.888(8) .
Si7 C13 1.869(7) .
Si7 C11 1.880(6) .
Si7 C12 1.881(8) .
Si8 C14 1.870(7) .
Si8 C15 1.876(8) .
Si8 C16 1.877(11) .
C18 C72 1.389(16) .
C18 C17 1.403(19) .
C19 C20 1.421(9) .
C19 C71 1.424(10) .
C19 P1 1.825(9) .
N1 Ag1 2.477(5) 3_665
C21 C70 1.388(9) .
C21 C22 1.399(9) .
C21 P1 1.861(8) .
P1 C17 1.839(9) .
P1 C72 1.886(8) .

loop_
_geom_torsion_atom_site_label_1
_geom_torsion_atom_site_label_2
_geom_torsion_atom_site_label_3
_geom_torsion_atom_site_label_4
_geom_torsion
_geom_torsion_site_symmetry_1
_geom_torsion_site_symmetry_4
P1 Ag1 Ge1 C23 -173.1(3) . .
N1 Ag1 Ge1 C23 1.0(2) 3_665 .
P1 Ag1 Ge1 Si1 71.8(3) . .
N1 Ag1 Ge1 Si1 -114.02(15) 3_665 .
P1 Ag1 Ge1 Si4 -60.1(3) . .
N1 Ag1 Ge1 Si4 114.01(15) 3_665 .
Si1 Ge1 C23 N1 141(9) . .
Si4 Ge1 C23 N1 -112(9) . .
Ag1 Ge1 C23 N1 13(9) . .
C23 Ge1 Si1 Si6 -5.99(18) . .
Si4 Ge1 Si1 Si6 -109.62(8) . .
Ag1 Ge1 Si1 Si6 112.72(8) . .
C23 Ge1 Si1 Si2 115.88(18) . .
Si4 Ge1 Si1 Si2 12.25(9) . .
Ag1 Ge1 Si1 Si2 -125.42(7) . .
C23 Ge1 Si1 Si5 -125.42(17) . .
Si4 Ge1 Si1 Si5 130.95(7) . .
Ag1 Ge1 Si1 Si5 -6.72(8) . .
Si6 Si1 Si2 C1 -143.9(2) . .
Si5 Si1 Si2 C1 -23.4(2) . .
Ge1 Si1 Si2 C1 92.8(2) . .
Si6 Si1 Si2 C2 -25.4(3) . .
Si5 Si1 Si2 C2 95.1(3) . .
Ge1 Si1 Si2 C2 -148.7(3) . .
Si6 Si1 Si2 Si3 96.76(10) . .
Si5 Si1 Si2 Si3 -142.70(9) . .
Ge1 Si1 Si2 Si3 -26.51(10) . .
C1 Si2 Si3 C4 148.5(4) . .
C2 Si2 Si3 C4 31.8(4) . .
Si1 Si2 Si3 C4 -90.7(3) . .
C1 Si2 Si3 C3 31.4(3) . .
C2 Si2 Si3 C3 -85.3(4) . .
Si1 Si2 Si3 C3 152.2(3) . .
C1 Si2 Si3 Si4 -90.2(2) . .
C2 Si2 Si3 Si4 153.2(2) . .
Si1 Si2 Si3 Si4 30.63(11) . .
C4 Si3 Si4 Si8 -27.8(3) . .
C3 Si3 Si4 Si8 93.9(3) . .
Si2 Si3 Si4 Si8 -145.84(10) . .
C4 Si3 Si4 Si7 -151.4(3) . .
C3 Si3 Si4 Si7 -29.8(3) . .
Si2 Si3 Si4 Si7 90.53(10) . .
C4 Si3 Si4 Ge1 95.2(3) . .
C3 Si3 Si4 Ge1 -143.1(3) . .
Si2 Si3 Si4 Ge1 -22.83(10) . .
C23 Ge1 Si4 Si8 29.27(19) . .
Si1 Ge1 Si4 Si8 133.17(10) . .
Ag1 Ge1 Si4 Si8 -87.82(10) . .
C23 Ge1 Si4 Si3 -97.34(18) . .
Si1 Ge1 Si4 Si3 6.56(8) . .
Ag1 Ge1 Si4 Si3 145.57(6) . .
C23 Ge1 Si4 Si7 144.95(18) . .
Si1 Ge1 Si4 Si7 -111.15(7) . .
Ag1 Ge1 Si4 Si7 27.86(8) . .
Si6 Si1 Si5 C5 -171.3(2) . .
Si2 Si1 Si5 C5 66.9(2) . .
Ge1 Si1 Si5 C5 -49.2(2) . .
Si6 Si1 Si5 C6 -51.8(3) . .
Si2 Si1 Si5 C6 -173.5(3) . .
Ge1 Si1 Si5 C6 70.4(3) . .
Si6 Si1 Si5 C7 68.3(3) . .
Si2 Si1 Si5 C7 -53.4(3) . .
Ge1 Si1 Si5 C7 -169.6(3) . .
Si2 Si1 Si6 C9 -172.5(3) . .
Si5 Si1 Si6 C9 65.7(3) . .
Ge1 Si1 Si6 C9 -52.7(3) . .
Si2 Si1 Si6 C8 68.3(3) . .
Si5 Si1 Si6 C8 -53.5(3) . .
Ge1 Si1 Si6 C8 -171.9(3) . .
Si2 Si1 Si6 C10 -51.6(3) . .
Si5 Si1 Si6 C10 -173.4(3) . .
Ge1 Si1 Si6 C10 68.2(3) . .
Si8 Si4 Si7 C13 -66.9(4) . .
Si3 Si4 Si7 C13 60.9(3) . .
Ge1 Si4 Si7 C13 176.5(3) . .
Si8 Si4 Si7 C11 172.6(3) . .
Si3 Si4 Si7 C11 -59.6(3) . .
Ge1 Si4 Si7 C11 56.0(3) . .
Si8 Si4 Si7 C12 53.6(3) . .
Si3 Si4 Si7 C12 -178.7(3) . .
Ge1 Si4 Si7 C12 -63.0(3) . .
Si3 Si4 Si8 C14 162.1(3) . .
Si7 Si4 Si8 C14 -73.0(3) . .
Ge1 Si4 Si8 C14 40.1(3) . .
Si3 Si4 Si8 C15 -79.6(4) . .
Si7 Si4 Si8 C15 45.3(4) . .
Ge1 Si4 Si8 C15 158.4(4) . .
Si3 Si4 Si8 C16 40.9(3) . .
Si7 Si4 Si8 C16 165.8(3) . .
Ge1 Si4 Si8 C16 -81.1(3) . .
Ge1 C23 N1 Ag1 -16(10) . 3_665
C20 C19 P1 C17 -22(2) . .
C71 C19 P1 C17 100(2) . .
C20 C19 P1 C21 76.4(16) . .
C71 C19 P1 C21 -161(2) . .
C20 C19 P1 C72 -54.5(16) . .
C71 C19 P1 C72 68(2) . .
C20 C19 P1 Ag1 -176.0(13) . .
C71 C19 P1 Ag1 -54(2) . .
C70 C21 P1 C19 -120.8(19) . .
C22 C21 P1 C19 173.5(12) . .
C70 C21 P1 C17 8(2) . .
C22 C21 P1 C17 -57.8(13) . .
C70 C21 P1 C72 -31(2) . .
C22 C21 P1 C72 -97.0(12) . .
C70 C21 P1 Ag1 126.1(19) . .
C22 C21 P1 Ag1 60.4(11) . .
N1 Ag1 P1 C19 -47.2(7) 3_665 .
Ge1 Ag1 P1 C19 127.2(7) . .
N1 Ag1 P1 C17 155.3(7) 3_665 .
Ge1 Ag1 P1 C17 -30.3(8) . .
N1 Ag1 P1 C21 50.8(5) 3_665 .
Ge1 Ag1 P1 C21 -134.8(5) . .
N1 Ag1 P1 C72 -148.7(5) 3_665 .
Ge1 Ag1 P1 C72 25.7(6) . .
C72 C18 C17 P1 34.2(11) . .
C19 P1 C17 C18 -75.0(17) . .
C21 P1 C17 C18 -171.4(13) . .
C72 P1 C17 C18 -30.3(11) . .
Ag1 P1 C17 C18 78.1(14) . .
C17 C18 C72 P1 -32.7(10) . .
C19 P1 C72 C18 176.6(11) . .
C17 P1 C72 C18 30.2(10) . .
C21 P1 C72 C18 86.0(12) . .
Ag1 P1 C72 C18 -68.9(11) . .

loop_
_platon_squeeze_void_nr
_platon_squeeze_void_average_x
_platon_squeeze_void_average_y
_platon_squeeze_void_average_z
_platon_squeeze_void_volume
_platon_squeeze_void_count_electrons
_platon_squeeze_void_content
1 0.000 0.000 0.000 398 77 ' '
2 0.019 0.607 0.466 11 1 ' '
3 -0.019 0.393 0.534 11 1 ' '
4 0.071 0.470 0.767 12 0 ' '
5 0.500 0.500 0.500 398 76 ' '
6 0.429 0.970 0.733 12 0 ' '
7 0.481 0.107 0.034 11 1 ' '
8 0.519 0.893 0.966 11 1 ' '
9 0.571 0.030 0.267 12 0 ' '
10 0.929 0.530 0.233 12 0 ' '
